data_4318997
loop_
_publ_author_name
'Augusto Cingolani'
Effendy
'Maura Pellei'
'Claudio Pettinari'
'Carlo Santini'
'Brian W. Skelton'
'Allan H. White'

_publ_contact_author_address
;
  Department of Chemistry
  University of Western Australia
  35 Stirling Highway
  Crawley
  Western Australia 6009
  Australia
;
_publ_contact_author_email bws@crystal.uwa.edu.au
_publ_contact_author_fax (+61)_08_9380_1118
_publ_contact_author_name 'Skelton, B. W.'
_publ_contact_author_phone (+61)_08-9380_3481
_publ_section_title
;
 Variable Coordination Modes of NO2- in a Series of Ag(I) Complexes
 Containing Triorganophosphines, -arsines, and -stibines. Syntheses,
 Spectroscopic Characterization (IR, 1H and 31P NMR, Electrospray
 Ionization Mass), and Structures of [AgNO2(R3E)x] Adducts (E = P, As, Sb,
 x = 1-3)
;
_journal_name_full 'Inorganic Chemistry'
_journal_page_first 6633
_journal_page_last 6645
_journal_paper_doi 10.1021/ic020375g
_journal_volume 41
_journal_year 2002
_chemical_formula_sum 'C18 H12 Ag F3 N O2 P'
_chemical_formula_weight 470.13
_space_group_IT_number 15
_symmetry_cell_setting monoclinic
_symmetry_space_group_name_Hall '-C 2yc'
_symmetry_space_group_name_H-M 'C 1 2/c 1'
_cell_angle_alpha 90.00000
_cell_angle_beta 99.748(3)
_cell_angle_gamma 90.00000
_cell_formula_units_Z 8
_cell_length_a 13.333(2)
_cell_length_b 11.599(2)
_cell_length_c 22.787(3)
_cell_measurement_reflns_used 8192
_cell_measurement_temperature 150
_cell_measurement_theta_max 24.5
_cell_measurement_theta_min 1.8
_cell_volume 3473.1(9)
_computing_cell_refinement 'Siemens SAINT (Siemens, 1995)'
_computing_data_collection 'Siemens SMART (Siemens, 1995)'
_computing_data_reduction 'xtal ADDREF SORTRF'
_computing_molecular_graphics xtal
_computing_publication_material 'xtal BONDLA CIFIO'
_computing_structure_refinement 'xtal CRYLSQ'
_computing_structure_solution xtal
_diffrn_ambient_temperature 150
_diffrn_measurement_device_type
;
Bruker SMART CCD diffractometer
;
_diffrn_measurement_method '\w scans'
_diffrn_radiation_detector 'CCD area detector'
_diffrn_radiation_monochromator graphite
_diffrn_radiation_source 'sealed tube'
_diffrn_radiation_type 'Mo K\a'
_diffrn_radiation_wavelength .71073
_diffrn_reflns_av_R_equivalents .027
_diffrn_reflns_av_sigmaI/netI .057
_diffrn_reflns_limit_h_max 22
_diffrn_reflns_limit_h_min -22
_diffrn_reflns_limit_k_max 19
_diffrn_reflns_limit_k_min 0
_diffrn_reflns_limit_l_max 38
_diffrn_reflns_limit_l_min 0
_diffrn_reflns_number 29249
_diffrn_reflns_theta_max 37.55
_diffrn_reflns_theta_min 1.81
_diffrn_standards_decay_% 0
_exptl_absorpt_coefficient_mu 1.295
_exptl_absorpt_correction_T_max .86
_exptl_absorpt_correction_T_min .72
_exptl_absorpt_correction_type multi-scan
_exptl_absorpt_process_details
;
SADABS; Sheldrick, 1996
;
_exptl_crystal_colour colourless
_exptl_crystal_density_diffrn 1.798
_exptl_crystal_description rhomb
_exptl_crystal_F_000 1856
_exptl_crystal_size_max .2
_exptl_crystal_size_mid .2
_exptl_crystal_size_min .18
_refine_diff_density_max 1.173
_refine_diff_density_min -.631
_refine_ls_goodness_of_fit_all 1.056
_refine_ls_goodness_of_fit_ref 1.123
_refine_ls_hydrogen_treatment refall
_refine_ls_matrix_type full
_refine_ls_number_constraints 0
_refine_ls_number_parameters 283
_refine_ls_number_reflns 6697
_refine_ls_number_restraints 0
_refine_ls_R_factor_all .048
_refine_ls_R_factor_gt .03
_refine_ls_shift/su_max .009
_refine_ls_shift/su_mean .001
_refine_ls_structure_factor_coef F
_refine_ls_weighting_scheme calc
_refine_ls_wR_factor_all .048
_refine_ls_wR_factor_ref .044
_reflns_d_resolution_high .583
_reflns_d_resolution_low 11.204
_reflns_Friedel_coverage 0
_reflns_limit_h_max 22
_reflns_limit_h_min 0
_reflns_limit_k_max 19
_reflns_limit_k_min 0
_reflns_limit_l_max 38
_reflns_limit_l_min -38
_reflns_number_gt 6697
_reflns_number_total 8982
_reflns_threshold_expression 'F    > 4.00 sig(F   )'
_cod_data_source_file ic020375g_05.cif
_cod_data_source_block cppn2
_cod_original_sg_symbol_Hall -c_2yc
_cod_original_formula_sum 'C18 H12 Ag1 F3 N1 O2 P1'
_cod_database_code 4318997

loop_
_symmetry_equiv_pos_as_xyz
+x,+y,+z
-x,+y,1/2-z
-x,-y,-z
+x,-y,1/2+z
1/2+x,1/2+y,+z
1/2-x,1/2+y,1/2-z
1/2-x,1/2-y,-z
1/2+x,1/2-y,1/2+z

loop_
_atom_site_label
_atom_site_fract_x
_atom_site_fract_y
_atom_site_fract_z
_atom_site_U_iso_or_equiv
_atom_site_adp_type
_atom_site_calc_flag
_atom_site_calc_attached_atom
_atom_site_occupancy
_atom_site_disorder_assembly
_atom_site_disorder_group
Ag .401352(9) .257896(12) .015951(5) .03198(7) Uani ? ? 1.00000 ? ?
N .27736(15) .23348(17) -.09578(8) .0454(9) Uani ? ? 1.00000 ? ?
O1 .26013(10) .30947(14) -.05940(7) .0436(7) Uani ? ? 1.00000 ? ?
O2 .35359(13) .17225(14) -.07768(7) .0512(8) Uani ? ? 1.00000 ? ?
P .53324(3) .31862(3) .091946(16) .02079(14) Uani ? ? 1.00000 ? ?
C11 .50177(10) .44946(12) .12928(6) .0215(5) Uani ? ? 1.00000 ? ?
C12 .41015(11) .45087(15) .15206(8) .0298(7) Uani ? ? 1.00000 ? ?
C13 .37952(12) .54922(17) .17864(8) .0334(8) Uani ? ? 1.00000 ? ?
C14 .44014(13) .64475(14) .18188(7) .0304(7) Uani ? ? 1.00000 ? ?
F14 .40957(10) .74197(9) .20712(6) .0409(6) Uani ? ? 1.00000 ? ?
C15 .53128(14) .64721(15) .16099(9) .0341(8) Uani ? ? 1.00000 ? ?
C16 .56205(12) .54809(13) .13429(8) .0279(6) Uani ? ? 1.00000 ? ?
C21 .65089(10) .35356(12) .06545(6) .0209(5) Uani ? ? 1.00000 ? ?
C22 .64683(12) .39066(15) .00699(7) .0292(7) Uani ? ? 1.00000 ? ?
C23 .73504(13) .42369(18) -.01403(8) .0347(8) Uani ? ? 1.00000 ? ?
C24 .82607(12) .41728(15) .02477(7) .0294(7) Uani ? ? 1.00000 ? ?
F24 .91242(8) .44836(13) .00493(6) .0471(6) Uani ? ? 1.00000 ? ?
C25 .83407(11) .37952(16) .08238(8) .0305(7) Uani ? ? 1.00000 ? ?
C26 .74544(11) .34772(14) .10305(7) .0258(6) Uani ? ? 1.00000 ? ?
C31 .56982(11) .21700(12) .15243(6) .0217(5) Uani ? ? 1.00000 ? ?
C32 .56242(14) .09898(14) .13967(8) .0311(7) Uani ? ? 1.00000 ? ?
C33 .59401(15) .01802(15) .18402(9) .0376(8) Uani ? ? 1.00000 ? ?
C34 .63216(13) .05732(15) .24029(8) .0333(7) Uani ? ? 1.00000 ? ?
F34 .66452(11) -.02145(11) .28341(6) .0539(7) Uani ? ? 1.00000 ? ?
C35 .64098(13) .17230(15) .25508(8) .0299(7) Uani ? ? 1.00000 ? ?
C36 .60903(13) .25283(12) .21041(7) .0256(6) Uani ? ? 1.00000 ? ?
H12 .3691(14) .3855(16) .1484(9) .023(4) Uiso ? ? 1.00000 ? ?
H13 .3252(19) .550(2) .1921(11) .047(7) Uiso ? ? 1.00000 ? ?
H15 .568(2) .715(3) .1710(14) .065(8) Uiso ? ? 1.00000 ? ?
H16 .6261(17) .5460(19) .1225(10) .039(6) Uiso ? ? 1.00000 ? ?
H22 .5799(17) .400(2) -.0199(10) .038(6) Uiso ? ? 1.00000 ? ?
H23 .7398(19) .441(2) -.0499(11) .049(7) Uiso ? ? 1.00000 ? ?
H25 .8956(17) .3811(18) .1069(10) .035(6) Uiso ? ? 1.00000 ? ?
H26 .7465(16) .323(2) .1412(11) .041(6) Uiso ? ? 1.00000 ? ?
H32 .535(2) .079(2) .0981(11) .054(7) Uiso ? ? 1.00000 ? ?
H33 .588(2) -.063(2) .1753(12) .057(7) Uiso ? ? 1.00000 ? ?
H35 .6638(17) .191(2) .2940(11) .041(6) Uiso ? ? 1.00000 ? ?
H36 .6155(15) .3358(18) .2192(9) .027(5) Uiso ? ? 1.00000 ? ?

loop_
_atom_site_aniso_label
_atom_site_aniso_U_11
_atom_site_aniso_U_22
_atom_site_aniso_U_33
_atom_site_aniso_U_12
_atom_site_aniso_U_13
_atom_site_aniso_U_23
Ag .02564(6) .04295(8) .02451(7) -.00976(4) -.00392(4) -.00366(4)
N .0447(9) .0608(11) .0264(7) -.0295(8) -.0061(6) .0075(7)
O1 .0316(6) .0548(9) .0415(8) -.0121(6) -.0024(5) .0042(6)
O2 .0657(10) .0512(9) .0341(8) -.0125(8) .0007(7) -.0125(6)
P .01948(14) .02412(16) .01784(15) -.00413(11) .00046(11) -.00074(12)
C11 .0194(5) .0238(6) .0201(6) -.0008(4) .0002(4) .0020(4)
C12 .0209(6) .0366(8) .0318(8) -.0044(5) .0041(5) -.0038(6)
C13 .0219(6) .0460(10) .0320(8) .0032(6) .0035(6) -.0055(7)
C14 .0346(7) .0301(7) .0251(7) .0122(6) .0009(6) .0009(6)
F14 .0464(6) .0367(6) .0377(6) .0187(4) .0022(5) -.0046(4)
C15 .0422(9) .0223(7) .0394(9) -.0023(6) .0118(7) -.0010(6)
C16 .0291(7) .0247(7) .0315(8) -.0037(5) .0095(6) -.0001(5)
C21 .0209(5) .0238(6) .0172(5) -.0023(4) .0013(4) -.0001(4)
C22 .0267(6) .0411(9) .0183(6) -.0026(6) -.0004(5) .0043(6)
C23 .0324(8) .0502(10) .0217(7) -.0063(7) .0048(6) .0075(7)
C24 .0262(7) .0344(8) .0292(7) -.0057(6) .0094(6) .0006(6)
F24 .0311(5) .0705(9) .0428(6) -.0123(5) .0147(5) .0091(6)
C25 .0211(6) .0399(8) .0297(8) -.0036(5) .0018(5) .0049(6)
C26 .0229(6) .0334(7) .0200(6) -.0045(5) .0003(5) .0040(5)
C31 .0222(6) .0220(6) .0212(6) -.0035(4) .0044(5) .0001(5)
C32 .0378(8) .0247(7) .0308(8) -.0070(6) .0061(6) -.0032(6)
C33 .0479(10) .0218(7) .0437(10) -.0035(6) .0096(8) .0034(6)
C34 .0353(8) .0300(8) .0360(9) .0031(6) .0103(7) .0132(6)
F34 .0708(9) .0394(6) .0493(7) .0081(6) .0039(6) .0234(6)
C35 .0332(7) .0342(8) .0222(7) .0044(6) .0044(5) .0040(6)
C36 .0318(7) .0243(6) .0199(6) .0009(5) .0023(5) -.0004(5)

loop_
_atom_type_symbol
_atom_type_description
_atom_type_oxidation_number
_atom_type_number_in_cell
_atom_type_scat_dispersion_real
_atom_type_scat_dispersion_imag
_atom_type_scat_source
C ? 0 144 .002 .002 'Int Tables Vol IV Tables 2.2B and 2.3.1'
H ? 0 96 0 0 'Int Tables Vol IV Tables 2.2B and 2.3.1'
Ag ? 0 8 -1.085 1.101 'Int Tables Vol IV Tables 2.2B and 2.3.1'
F ? 0 24 .014 .01 'Int Tables Vol IV Tables 2.2B and 2.3.1'
N ? 0 8 .004 .003 'Int Tables Vol IV Tables 2.2B and 2.3.1'
O ? 0 16 .008 .006 'Int Tables Vol IV Tables 2.2B and 2.3.1'
P ? 0 8 .09 .095 'Int Tables Vol IV Tables 2.2B and 2.3.1'

loop_
_geom_angle_atom_site_label_1
_geom_angle_atom_site_label_2
_geom_angle_atom_site_label_3
_geom_angle_site_symmetry_1
_geom_angle_site_symmetry_2
_geom_angle_site_symmetry_3
_geom_angle
_geom_angle_publ_flag
O1 Ag O2 . . . 52.73(6) ?
O1 Ag P . . . 148.07(4) ?
O1 Ag O1 . . 7 75.56(5) ?
O2 Ag P . . . 148.21(5) ?
O2 Ag O1 . . 7 95.92(6) ?
P Ag O1 . . 7 111.58(3) ?
O1 N O2 . . . 114.16(16) ?
Ag O1 N . . . 95.06(11) ?
Ag O1 Ag . . 7 104.44(6) ?
N O1 Ag . . 7 106.97(12) ?
Ag O2 N . . . 98.04(12) ?
Ag P C11 . . . 112.92(4) ?
Ag P C21 . . . 113.62(5) ?
Ag P C31 . . . 115.76(5) ?
C11 P C21 . . . 104.41(7) ?
C11 P C31 . . . 103.86(7) ?
C21 P C31 . . . 105.11(6) ?
P C11 C12 . . . 117.71(11) ?
P C11 C16 . . . 123.17(12) ?
C12 C11 C16 . . . 119.08(14) ?
C11 C12 C13 . . . 120.66(15) ?
C11 C12 H12 . . . 119.5(13) ?
C13 C12 H12 . . . 119.8(13) ?
C12 C13 C14 . . . 118.43(16) ?
C12 C13 H13 . . . 120.9(17) ?
C14 C13 H13 . . . 120.6(17) ?
C13 C14 F14 . . . 118.60(16) ?
C13 C14 C15 . . . 123.11(16) ?
F14 C14 C15 . . . 118.29(15) ?
C14 C15 C16 . . . 118.38(16) ?
C14 C15 H15 . . . 113(2) ?
C16 C15 H15 . . . 128(2) ?
C11 C16 C15 . . . 120.32(16) ?
C11 C16 H16 . . . 119.8(13) ?
C15 C16 H16 . . . 119.7(13) ?
P C21 C22 . . . 119.37(10) ?
P C21 C26 . . . 121.55(11) ?
C22 C21 C26 . . . 119.04(14) ?
C21 C22 C23 . . . 120.95(14) ?
C21 C22 H22 . . . 120.5(14) ?
C23 C22 H22 . . . 118.4(14) ?
C22 C23 C24 . . . 117.83(16) ?
C22 C23 H23 . . . 126.6(16) ?
C24 C23 H23 . . . 115.3(16) ?
C23 C24 F24 . . . 118.54(16) ?
C23 C24 C25 . . . 123.31(16) ?
F24 C24 C25 . . . 118.15(13) ?
C24 C25 C26 . . . 118.38(14) ?
C24 C25 H25 . . . 119.8(15) ?
C26 C25 H25 . . . 121.6(15) ?
C21 C26 C25 . . . 120.47(14) ?
C21 C26 H26 . . . 117.7(13) ?
C25 C26 H26 . . . 121.8(13) ?
P C31 C32 . . . 118.47(11) ?
P C31 C36 . . . 122.22(11) ?
C32 C31 C36 . . . 119.25(14) ?
C31 C32 C33 . . . 120.48(16) ?
C31 C32 H32 . . . 115.6(16) ?
C33 C32 H32 . . . 123.9(16) ?
C32 C33 C34 . . . 118.18(16) ?
C32 C33 H33 . . . 120.3(15) ?
C34 C33 H33 . . . 121.5(15) ?
C33 C34 F34 . . . 118.30(15) ?
C33 C34 C35 . . . 123.56(16) ?
F34 C34 C35 . . . 118.14(15) ?
C34 C35 C36 . . . 117.89(15) ?
C34 C35 H35 . . . 118.3(15) ?
C36 C35 H35 . . . 123.7(15) ?
C31 C36 C35 . . . 120.63(14) ?
C31 C36 H36 . . . 119.2(12) ?
C35 C36 H36 . . . 120.1(12) ?

loop_
_geom_bond_atom_site_label_1
_geom_bond_atom_site_label_2
_geom_bond_site_symmetry_1
_geom_bond_site_symmetry_2
_geom_bond_distance
_geom_bond_publ_flag
Ag O1 . . 2.3992(14) ?
Ag O2 . . 2.3419(16) ?
Ag P . . 2.3571(4) ?
Ag O1 . 7 2.6359(16) ?
N O1 . . 1.258(2) ?
N O2 . . 1.251(3) ?
P C11 . . 1.8232(15) ?
P C21 . . 1.8194(15) ?
P C31 . . 1.8164(15) ?
C11 C12 . . 1.406(2) ?
C11 C16 . . 1.392(2) ?
C12 C13 . . 1.385(3) ?
C12 H12 . . .931(19) ?
C13 C14 . . 1.366(2) ?
C13 H13 . . .83(3) ?
C14 F14 . . 1.359(2) ?
C14 C15 . . 1.378(3) ?
C15 C16 . . 1.395(2) ?
C15 H15 . . .93(3) ?
C16 H16 . . .94(2) ?
C21 C22 . . 1.392(2) ?
C21 C26 . . 1.4008(18) ?
C22 C23 . . 1.396(3) ?
C22 H22 . . 1.00(2) ?
C23 C24 . . 1.377(2) ?
C23 H23 . . .86(3) ?
C24 F24 . . 1.355(2) ?
C24 C25 . . 1.371(2) ?
C25 C26 . . 1.394(2) ?
C25 H25 . . .91(2) ?
C26 H26 . . .91(3) ?
C31 C32 . . 1.399(2) ?
C31 C36 . . 1.399(2) ?
C32 C33 . . 1.391(2) ?
C32 H32 . . .98(2) ?
C33 C34 . . 1.375(3) ?
C33 H33 . . .96(3) ?
C34 F34 . . 1.358(2) ?
C34 C35 . . 1.376(2) ?
C35 C36 . . 1.394(2) ?
C35 H35 . . .91(2) ?
C36 H36 . . .98(2) ?
